data_4087447
loop_
_publ_author_name
'Yang, Xiang-Yuan'
'Tay, Wee Shan'
'Li, Yongxin'
'Pullarkat, Sumod A.'
'Leung, Pak-Hing'

_publ_section_title
;
 Versatile Syntheses of Optically Pure PCE Pincer Ligands: Facile
 Modifications of the Pendant Arms and Ligand Backbones
;
_journal_issue 8
_journal_name_full Organometallics
_journal_page_first 1582
_journal_paper_doi 10.1021/acs.organomet.5b00132
_journal_volume 34
_journal_year 2015
_chemical_absolute_configuration ad
_chemical_formula_sum 'C34 H37 N2 O4 P Pd'
_chemical_formula_weight 675.03
_space_group_crystal_system monoclinic
_space_group_IT_number 4
_space_group_name_Hall 'P 2yb'
_space_group_name_H-M_alt 'P 1 21 1'
_atom_sites_solution_hydrogens geom
_atom_sites_solution_primary direct
_atom_sites_solution_secondary difmap
_cell_angle_alpha 90
_cell_angle_beta 92.120(3)
_cell_angle_gamma 90
_cell_formula_units_Z 4
_cell_length_a 9.3721(8)
_cell_length_b 16.0243(14)
_cell_length_c 20.1099(18)
_cell_measurement_reflns_used 4677
_cell_measurement_temperature 103.(2)
_cell_measurement_theta_max 23.2704
_cell_measurement_theta_min 2.3925
_cell_volume 3018.1(5)
_computing_cell_refinement 'SAINT V8.27B (Bruker AXS Inc., 2012)'
_computing_data_collection 'Bruker Apex2'
_computing_data_reduction 'SAINT V8.27B (Bruker AXS Inc., 2012)'
_computing_molecular_graphics 'Bruker Apex2'
_computing_publication_material 'Bruker Apex2'
_computing_structure_refinement 'SHELXL-97 (Sheldrick, 2008)'
_computing_structure_solution 'SHELXS-97 (Sheldrick, 2008)'
_diffrn_ambient_temperature 103.(2)
_diffrn_detector_area_resol_mean 8.3333
_diffrn_measured_fraction_theta_full 0.995
_diffrn_measured_fraction_theta_max 0.995
_diffrn_measurement_device_type 'Bruker APEX-II CCD'
_diffrn_measurement_method '\f and \w scans'
_diffrn_radiation_monochromator graphite
_diffrn_radiation_type MoK\a
_diffrn_radiation_wavelength 0.71073
_diffrn_reflns_av_R_equivalents 0.0864
_diffrn_reflns_av_sigmaI/netI 0.1326
_diffrn_reflns_limit_h_max 13
_diffrn_reflns_limit_h_min -12
_diffrn_reflns_limit_k_max 22
_diffrn_reflns_limit_k_min -23
_diffrn_reflns_limit_l_max 29
_diffrn_reflns_limit_l_min -29
_diffrn_reflns_number 43793
_diffrn_reflns_theta_full 30.98
_diffrn_reflns_theta_max 30.98
_diffrn_reflns_theta_min 1.63
_exptl_absorpt_coefficient_mu 0.709
_exptl_absorpt_correction_T_max 0.99
_exptl_absorpt_correction_T_min 0.84
_exptl_absorpt_correction_type multi-scan
_exptl_absorpt_process_details 'SADABS V2012/1 (Bruker AXS Inc.)'
_exptl_crystal_colour colourless
_exptl_crystal_density_diffrn 1.486
_exptl_crystal_density_method 'not measured'
_exptl_crystal_description needle
_exptl_crystal_F_000 1392
_exptl_crystal_size_max 0.400
_exptl_crystal_size_mid 0.120
_exptl_crystal_size_min 0.020
_refine_diff_density_max 0.924
_refine_diff_density_min -1.838
_refine_ls_abs_structure_details 'Flack H D (1983), Acta Cryst. A39, 876-881'
_refine_ls_abs_structure_Flack 0.01(3)
_refine_ls_extinction_method none
_refine_ls_goodness_of_fit_ref 1.042
_refine_ls_hydrogen_treatment constr
_refine_ls_matrix_type full
_refine_ls_number_parameters 765
_refine_ls_number_reflns 18958
_refine_ls_number_restraints 1
_refine_ls_restrained_S_all 1.042
_refine_ls_R_factor_all 0.0911
_refine_ls_R_factor_gt 0.0618
_refine_ls_shift/su_max 0.001
_refine_ls_shift/su_mean 0.000
_refine_ls_structure_factor_coef Fsqd
_refine_ls_weighting_details 'calc w=1/[\s^2^(Fo^2^)+(0.0796P)^2^+0.0000P] where P=(Fo^2^+2Fc^2^)/3'
_refine_ls_weighting_scheme calc
_refine_ls_wR_factor_gt 0.1349
_refine_ls_wR_factor_ref 0.1719
_reflns_number_gt 14503
_reflns_number_total 18958
_reflns_threshold_expression >2sigma(I)
_cod_data_source_file om5b00132_si_004.cif
_cod_data_source_block I
_cod_database_code 4087447

loop_
_space_group_symop_operation_xyz
'x, y, z'
'-x, y+1/2, -z'

loop_
_atom_site_type_symbol
_atom_site_label
_atom_site_fract_x
_atom_site_fract_y
_atom_site_fract_z
_atom_site_U_iso_or_equiv
_atom_site_adp_type
_atom_site_calc_flag
_atom_site_refinement_flags
_atom_site_occupancy
Pd Pd1 0.15437(4) 0.96918(3) 0.90659(2) 0.00919(9) Uani d . 1
Pd Pd2 0.13132(5) 0.76481(3) 0.59717(2) 0.01080(10) Uani d . 1
C C1 0.2912(6) 0.8776(4) 0.9160(3) 0.0095(11) Uani d . 1
C C2 0.2793(6) 0.8118(4) 0.9621(3) 0.0107(11) Uani d . 1
C C3 0.3736(7) 0.7451(4) 0.9607(3) 0.0138(13) Uani d . 1
H H3 0.3625 0.6991 0.9898 0.017 Uiso calc R 1
C C4 0.4845(7) 0.7458(4) 0.9164(3) 0.0158(13) Uani d . 1
H H4 0.5465 0.6991 0.9139 0.019 Uiso calc R 1
C C5 0.5042(6) 0.8149(4) 0.8757(3) 0.0147(12) Uani d . 1
H H5 0.5848 0.8173 0.8485 0.018 Uiso calc R 1
C C6 0.4062(6) 0.8807(4) 0.8748(3) 0.0109(11) Uani d . 1
C C7 0.4218(6) 0.9557(4) 0.8305(3) 0.0144(12) Uani d . 1
H H7A 0.3931 0.9406 0.7842 0.017 Uiso calc R 1
H H7B 0.523 0.9734 0.8312 0.017 Uiso calc R 1
C C8 0.4206(7) 1.0834(4) 0.8983(3) 0.0132(13) Uani d . 1
H H8 0.502 1.1041 0.8721 0.016 Uiso calc R 1
C C9 0.4819(7) 1.0386(4) 0.9589(3) 0.0198(14) Uani d . 1
H H9A 0.4044 1.0223 0.9876 0.03 Uiso calc R 1
H H9B 0.5481 1.0757 0.9835 0.03 Uiso calc R 1
H H9C 0.5332 0.9886 0.9449 0.03 Uiso calc R 1
C C10 0.3350(7) 1.1591(4) 0.9202(4) 0.0195(14) Uani d . 1
H H10A 0.2441 1.1405 0.9377 0.029 Uiso calc R 1
H H10B 0.3165 1.1961 0.8821 0.029 Uiso calc R 1
H H10C 0.3896 1.1894 0.9551 0.029 Uiso calc R 1
C C11 0.2682(7) 1.0750(4) 0.7939(3) 0.0173(13) Uani d . 1
H H11 0.2092 1.1211 0.8121 0.021 Uiso calc R 1
C C12 0.1668(8) 1.0217(5) 0.7501(4) 0.0241(16) Uani d . 1
H H12A 0.1186 1.0572 0.7166 0.036 Uiso calc R 1
H H12B 0.0955 0.9955 0.7778 0.036 Uiso calc R 1
H H12C 0.2215 0.9784 0.7279 0.036 Uiso calc R 1
C C13 0.3801(8) 1.1163(5) 0.7520(3) 0.0263(16) Uani d . 1
H H13A 0.4452 1.1493 0.7808 0.039 Uiso calc R 1
H H13B 0.3329 1.153 0.719 0.039 Uiso calc R 1
H H13C 0.4343 1.0733 0.7291 0.039 Uiso calc R 1
C C14 0.1584(6) 0.8190(4) 1.0102(3) 0.0114(11) Uani d . 1
H H14 0.1233 0.7627 1.0233 0.014 Uiso calc R 1
C C15 0.1967(6) 0.8726(4) 1.0717(3) 0.0114(11) Uani d . 1
H H15A 0.2323 0.9272 1.0562 0.014 Uiso calc R 1
H H15B 0.1079 0.8833 1.0955 0.014 Uiso calc R 1
C C16 0.3052(7) 0.8371(4) 1.1204(3) 0.0148(13) Uani d . 1
C C17 0.3348(7) 0.8831(4) 1.1845(3) 0.0140(12) Uani d . 1
C C18 0.2428(7) 0.9440(4) 1.2085(3) 0.0161(13) Uani d . 1
H H18 0.1606 0.9599 1.1825 0.019 Uiso calc R 1
C C19 0.2703(8) 0.9813(4) 1.2698(3) 0.0222(15) Uani d . 1
H H19 0.2064 1.0218 1.2862 0.027 Uiso calc R 1
C C20 0.3921(8) 0.9591(4) 1.3069(3) 0.0216(14) Uani d . 1
H H20 0.4111 0.9841 1.3492 0.026 Uiso calc R 1
C C21 0.4863(8) 0.9007(5) 1.2827(3) 0.0232(15) Uani d . 1
H H21 0.5707 0.8869 1.3079 0.028 Uiso calc R 1
C C22 0.4577(7) 0.8627(5) 1.2223(3) 0.0189(13) Uani d . 1
H H22 0.5221 0.8223 1.2063 0.023 Uiso calc R 1
C C23 -0.1203(7) 0.9118(4) 1.0113(3) 0.0119(12) Uani d . 1
C C24 -0.1040(7) 0.9902(4) 1.0421(3) 0.0147(13) Uani d . 1
H H24 -0.0223 1.0233 1.0342 0.018 Uiso calc R 1
C C25 -0.2069(7) 1.0189(4) 1.0839(3) 0.0167(13) Uani d . 1
H H25 -0.1943 1.0714 1.1053 0.02 Uiso calc R 1
C C26 -0.3263(7) 0.9731(5) 1.0948(3) 0.0163(12) Uani d . 1
H H26 -0.396 0.9933 1.124 0.02 Uiso calc R 1
C C27 -0.3451(7) 0.8968(4) 1.0631(3) 0.0170(13) Uani d . 1
H H27 -0.4293 0.8654 1.0699 0.02 Uiso calc R 1
C C28 -0.2431(6) 0.8660(4) 1.0218(3) 0.0141(12) Uani d . 1
H H28 -0.2571 0.8135 1.0005 0.017 Uiso calc R 1
C C29 -0.0598(7) 0.7943(4) 0.9059(3) 0.0132(12) Uani d . 1
C C30 -0.1034(7) 0.8147(4) 0.8412(3) 0.0146(12) Uani d . 1
H H30 -0.086 0.8691 0.8245 0.018 Uiso calc R 1
C C31 -0.1722(6) 0.7559(5) 0.8008(3) 0.0174(13) Uani d . 1
H H31 -0.2028 0.7704 0.7567 0.021 Uiso calc R 1
C C32 -0.1963(7) 0.6765(5) 0.8244(4) 0.0221(14) Uani d . 1
H H32 -0.2438 0.6365 0.7966 0.027 Uiso calc R 1
C C33 -0.1516(7) 0.6551(4) 0.8882(4) 0.0222(15) Uani d . 1
H H33 -0.1682 0.6004 0.9045 0.027 Uiso calc R 1
C C34 -0.0820(7) 0.7137(4) 0.9287(3) 0.0173(13) Uani d . 1
H H34 -0.0495 0.6986 0.9724 0.021 Uiso calc R 1
C C35 0.2620(7) 0.8574(4) 0.5816(3) 0.0134(12) Uani d . 1
C C36 0.2386(6) 0.9192(4) 0.5330(3) 0.0113(11) Uani d . 1
C C37 0.3366(7) 0.9840(4) 0.5266(3) 0.0149(13) Uani d . 1
H H37 0.3209 1.0262 0.4939 0.018 Uiso calc R 1
C C38 0.4576(7) 0.9858(4) 0.5687(4) 0.0184(14) Uani d . 1
H H38 0.5228 1.0309 0.5656 0.022 Uiso calc R 1
C C39 0.4856(7) 0.9223(4) 0.6158(3) 0.0167(13) Uani d . 1
H H39 0.5704 0.9234 0.6431 0.02 Uiso calc R 1
C C40 0.3868(6) 0.8575(4) 0.6218(3) 0.0121(12) Uani d . 1
C C41 0.4114(7) 0.7882(4) 0.6709(3) 0.0139(12) Uani d . 1
H H41A 0.3907 0.8084 0.7161 0.017 Uiso calc R 1
H H41B 0.513 0.7712 0.6711 0.017 Uiso calc R 1
C C42 0.4031(7) 0.6527(4) 0.6141(3) 0.0106(12) Uani d . 1
H H42 0.4892 0.6365 0.642 0.013 Uiso calc R 1
C C43 0.4563(7) 0.6917(4) 0.5500(3) 0.0186(14) Uani d . 1
H H43A 0.5181 0.6519 0.5278 0.028 Uiso calc R 1
H H43B 0.5103 0.7426 0.5609 0.028 Uiso calc R 1
H H43C 0.3745 0.7056 0.5203 0.028 Uiso calc R 1
C C44 0.3187(8) 0.5731(5) 0.5989(4) 0.0209(15) Uani d . 1
H H44A 0.3066 0.5418 0.6402 0.031 Uiso calc R 1
H H44B 0.3705 0.5387 0.5675 0.031 Uiso calc R 1
H H44C 0.2247 0.5877 0.5792 0.031 Uiso calc R 1
C C45 0.2664(7) 0.6717(4) 0.7164(3) 0.0153(12) Uani d . 1
H H45 0.2051 0.6237 0.7015 0.018 Uiso calc R 1
C C46 0.3850(7) 0.6362(4) 0.7617(3) 0.0189(14) Uani d . 1
H H46A 0.4362 0.5928 0.7379 0.028 Uiso calc R 1
H H46B 0.3436 0.612 0.8014 0.028 Uiso calc R 1
H H46C 0.4516 0.6808 0.775 0.028 Uiso calc R 1
C C47 0.1709(8) 0.7308(5) 0.7562(3) 0.0259(16) Uani d . 1
H H47A 0.2308 0.772 0.78 0.039 Uiso calc R 1
H H47B 0.1177 0.6982 0.7883 0.039 Uiso calc R 1
H H47C 0.1036 0.7595 0.7256 0.039 Uiso calc R 1
C C48 0.1058(7) 0.9121(4) 0.4884(3) 0.0135(12) Uani d . 1
H H48 0.0655 0.9689 0.4792 0.016 Uiso calc R 1
C C49 0.1301(6) 0.8668(4) 0.4226(3) 0.0136(12) Uani d . 1
H H49A 0.2217 0.8854 0.4046 0.016 Uiso calc R 1
H H49B 0.1367 0.806 0.4309 0.016 Uiso calc R 1
C C50 0.0096(7) 0.8836(4) 0.3711(3) 0.0145(12) Uani d . 1
C C51 0.0072(6) 0.8357(4) 0.3072(3) 0.0126(12) Uani d . 1
C C52 0.1039(7) 0.7753(4) 0.2924(3) 0.0178(13) Uani d . 1
H H52 0.1764 0.7605 0.3245 0.021 Uiso calc R 1
C C53 0.0975(8) 0.7354(4) 0.2313(3) 0.0217(14) Uani d . 1
H H53 0.1658 0.6938 0.2214 0.026 Uiso calc R 1
C C54 -0.0087(8) 0.7563(5) 0.1844(3) 0.0219(14) Uani d . 1
H H54 -0.0145 0.7285 0.1427 0.026 Uiso calc R 1
C C55 -0.1066(8) 0.8182(5) 0.1990(4) 0.0254(16) Uani d . 1
H H55 -0.179 0.8332 0.1669 0.03 Uiso calc R 1
C C56 -0.0991(7) 0.8575(5) 0.2592(3) 0.0213(14) Uani d . 1
H H56 -0.1662 0.8999 0.2687 0.026 Uiso calc R 1
C C57 -0.0941(6) 0.9343(4) 0.5931(3) 0.0124(12) Uani d . 1
C C58 -0.1184(7) 0.9200(4) 0.6600(3) 0.0176(13) Uani d . 1
H H58 -0.0924 0.868 0.6796 0.021 Uiso calc R 1
C C59 -0.1805(6) 0.9816(5) 0.6983(3) 0.0179(14) Uani d . 1
H H59 -0.1986 0.9712 0.7438 0.021 Uiso calc R 1
C C60 -0.2155(7) 1.0568(5) 0.6705(4) 0.0212(15) Uani d . 1
H H60 -0.2563 1.0992 0.6969 0.025 Uiso calc R 1
C C61 -0.1918(7) 1.0715(4) 0.6043(4) 0.0200(14) Uani d . 1
H H61 -0.2185 1.1235 0.5849 0.024 Uiso calc R 1
C C62 -0.1296(7) 1.0113(4) 0.5661(3) 0.0183(14) Uani d . 1
H H62 -0.1109 1.0227 0.5209 0.022 Uiso calc R 1
C C63 -0.1603(7) 0.8084(4) 0.4915(3) 0.0134(12) Uani d . 1
C C64 -0.2902(7) 0.8495(4) 0.4800(3) 0.0164(13) Uani d . 1
H H64 -0.3068 0.9019 0.5004 0.02 Uiso calc R 1
C C65 -0.3956(7) 0.8134(5) 0.4384(3) 0.0178(14) Uani d . 1
H H65 -0.4844 0.8412 0.4309 0.021 Uiso calc R 1
C C66 -0.3719(8) 0.7375(5) 0.4080(3) 0.0207(15) Uani d . 1
H H66 -0.4433 0.714 0.379 0.025 Uiso calc R 1
C C67 -0.2436(7) 0.6957(4) 0.4200(3) 0.0180(13) Uani d . 1
H H67 -0.2275 0.6433 0.3996 0.022 Uiso calc R 1
C C68 -0.1396(7) 0.7305(4) 0.4617(3) 0.0162(13) Uani d . 1
H H68 -0.0526 0.7013 0.4703 0.019 Uiso calc R 1
N N1 0.3298(5) 1.0271(3) 0.8536(2) 0.0110(10) Uani d . 1
N N2 -0.1196(6) 1.0695(4) 0.8927(3) 0.0170(12) Uani d . 1
N N3 0.3181(5) 0.7134(3) 0.6543(2) 0.0111(10) Uani d . 1
N N4 -0.1356(6) 0.6603(4) 0.6174(3) 0.0186(13) Uani d . 1
O O1 0.3708(5) 0.7728(3) 1.1091(2) 0.0169(9) Uani d . 1
O O2 0.0168(5) 1.0767(3) 0.9041(2) 0.0165(10) Uani d . 1
O O3 -0.1679(5) 1.0047(3) 0.8665(2) 0.0231(11) Uani d . 1
O O4 -0.1946(6) 1.1280(3) 0.9082(3) 0.0286(13) Uani d . 1
O O5 -0.0789(5) 0.9368(3) 0.3812(2) 0.0218(11) Uani d . 1
O O6 0.0007(5) 0.6550(3) 0.6067(3) 0.0211(11) Uani d . 1
O O7 -0.2089(6) 0.5976(3) 0.6059(3) 0.0238(11) Uani d . 1
O O8 -0.1853(5) 0.7270(3) 0.6364(3) 0.0261(12) Uani d . 1
P P1 0.02163(16) 0.87530(10) 0.95862(8) 0.0093(3) Uani d . 1
P P2 -0.01575(16) 0.85245(10) 0.54257(7) 0.0103(3) Uani d . 1

loop_
_atom_site_aniso_label
_atom_site_aniso_U_11
_atom_site_aniso_U_22
_atom_site_aniso_U_33
_atom_site_aniso_U_12
_atom_site_aniso_U_13
_atom_site_aniso_U_23
Pd1 0.00610(19) 0.00983(19) 0.01174(19) 0.00006(18) 0.00177(15) 0.00015(18)
Pd2 0.00688(19) 0.0127(2) 0.0127(2) -0.00066(18) -0.00108(15) 0.00162(18)
C1 0.005(2) 0.012(3) 0.011(3) 0.003(2) -0.001(2) -0.005(2)
C2 0.006(3) 0.016(3) 0.010(3) 0.002(2) 0.000(2) -0.001(2)
C3 0.011(3) 0.015(3) 0.015(3) 0.004(2) -0.003(2) -0.001(2)
C4 0.011(3) 0.018(3) 0.019(3) 0.007(2) 0.002(2) -0.003(2)
C5 0.005(3) 0.020(3) 0.020(3) 0.001(2) 0.001(2) -0.004(3)
C6 0.008(3) 0.014(3) 0.011(3) 0.001(2) 0.002(2) -0.001(2)
C7 0.008(3) 0.017(3) 0.019(3) -0.003(2) 0.004(2) -0.001(2)
C8 0.009(3) 0.019(3) 0.012(3) -0.001(2) 0.002(2) 0.001(2)
C9 0.017(3) 0.020(3) 0.022(3) -0.005(3) -0.009(3) 0.004(3)
C10 0.015(3) 0.016(3) 0.028(4) -0.005(3) 0.001(3) -0.004(3)
C11 0.016(3) 0.024(3) 0.012(3) -0.008(3) 0.000(2) 0.004(2)
C12 0.021(4) 0.032(4) 0.019(3) -0.008(3) -0.004(3) 0.003(3)
C13 0.028(4) 0.035(4) 0.016(3) -0.006(3) 0.002(3) 0.007(3)
C14 0.007(3) 0.013(3) 0.015(3) 0.001(2) 0.000(2) -0.002(2)
C15 0.008(3) 0.015(3) 0.011(3) 0.004(2) 0.001(2) 0.001(2)
C16 0.011(3) 0.019(3) 0.014(3) -0.005(2) 0.001(2) 0.003(2)
C17 0.015(3) 0.010(3) 0.017(3) -0.003(2) 0.001(2) 0.002(2)
C18 0.016(3) 0.015(3) 0.017(3) 0.002(2) -0.001(2) 0.003(2)
C19 0.032(4) 0.014(3) 0.020(3) -0.002(3) 0.000(3) -0.002(3)
C20 0.036(4) 0.016(3) 0.012(3) -0.009(3) -0.001(3) -0.001(3)
C21 0.017(3) 0.037(4) 0.016(3) -0.004(3) -0.006(3) 0.004(3)
C22 0.009(3) 0.026(3) 0.022(3) -0.004(3) -0.001(2) 0.003(3)
C23 0.011(3) 0.014(3) 0.010(3) 0.001(2) 0.002(2) 0.001(2)
C24 0.012(3) 0.013(3) 0.019(3) -0.002(2) 0.006(2) -0.001(2)
C25 0.019(3) 0.014(3) 0.017(3) 0.002(3) 0.004(3) -0.003(2)
C26 0.013(3) 0.019(3) 0.017(3) 0.007(3) 0.003(2) 0.004(3)
C27 0.010(3) 0.021(3) 0.020(3) -0.005(3) 0.003(2) 0.004(3)
C28 0.011(3) 0.017(3) 0.015(3) -0.003(2) 0.002(2) 0.003(2)
C29 0.009(3) 0.017(3) 0.015(3) 0.001(2) 0.004(2) -0.005(2)
C30 0.012(3) 0.017(3) 0.015(3) -0.006(2) 0.004(2) -0.004(2)
C31 0.010(3) 0.027(4) 0.016(3) 0.000(3) 0.002(2) -0.010(3)
C32 0.009(3) 0.025(3) 0.032(4) -0.004(3) -0.001(3) -0.010(3)
C33 0.012(3) 0.012(3) 0.042(4) -0.002(3) 0.001(3) -0.010(3)
C34 0.013(3) 0.016(3) 0.023(3) 0.000(3) 0.000(3) 0.002(3)
C35 0.009(3) 0.016(3) 0.015(3) 0.004(2) -0.001(2) -0.001(2)
C36 0.006(3) 0.016(3) 0.011(3) -0.001(2) 0.001(2) -0.003(2)
C37 0.017(3) 0.007(3) 0.020(3) -0.001(2) 0.001(2) 0.000(2)
C38 0.015(3) 0.011(3) 0.030(4) -0.003(2) 0.004(3) 0.001(2)
C39 0.008(3) 0.015(3) 0.027(3) -0.001(2) -0.001(2) -0.003(3)
C40 0.007(3) 0.016(3) 0.013(3) 0.001(2) -0.002(2) -0.001(2)
C41 0.011(3) 0.014(3) 0.017(3) 0.001(2) -0.002(2) -0.003(2)
C42 0.012(3) 0.011(3) 0.009(3) -0.002(2) 0.001(2) 0.001(2)
C43 0.019(3) 0.023(3) 0.014(3) 0.006(3) 0.011(3) 0.002(3)
C44 0.017(3) 0.021(3) 0.024(4) 0.001(3) -0.006(3) -0.005(3)
C45 0.015(3) 0.020(3) 0.010(3) 0.001(3) 0.005(2) 0.003(2)
C46 0.018(3) 0.022(3) 0.017(3) 0.005(3) -0.001(3) 0.007(3)
C47 0.024(4) 0.039(4) 0.014(3) 0.009(3) 0.004(3) 0.003(3)
C48 0.011(3) 0.014(3) 0.016(3) 0.000(2) -0.002(2) 0.006(2)
C49 0.008(3) 0.019(3) 0.015(3) 0.002(2) 0.002(2) 0.000(2)
C50 0.016(3) 0.013(3) 0.014(3) 0.005(2) 0.002(2) 0.003(2)
C51 0.009(3) 0.017(3) 0.012(3) -0.005(2) -0.001(2) 0.004(2)
C52 0.020(3) 0.019(3) 0.014(3) 0.001(3) 0.000(2) 0.003(3)
C53 0.024(4) 0.020(3) 0.021(3) -0.002(3) 0.000(3) 0.002(3)
C54 0.028(4) 0.018(3) 0.019(3) -0.002(3) 0.001(3) -0.003(3)
C55 0.017(3) 0.041(4) 0.018(3) 0.000(3) -0.006(3) -0.004(3)
C56 0.015(3) 0.030(4) 0.019(3) 0.003(3) -0.001(3) -0.003(3)
C57 0.004(3) 0.017(3) 0.015(3) -0.001(2) -0.003(2) -0.001(2)
C58 0.014(3) 0.024(3) 0.015(3) 0.001(3) -0.005(2) 0.002(3)
C59 0.011(3) 0.030(4) 0.013(3) -0.003(3) 0.001(2) -0.006(3)
C60 0.011(3) 0.024(3) 0.028(4) 0.001(3) -0.001(3) -0.016(3)
C61 0.013(3) 0.015(3) 0.033(4) 0.001(3) 0.000(3) -0.007(3)
C62 0.008(3) 0.028(4) 0.020(3) 0.000(3) -0.002(2) -0.002(3)
C63 0.009(3) 0.019(3) 0.011(3) -0.002(2) -0.003(2) 0.002(2)
C64 0.013(3) 0.023(3) 0.012(3) 0.000(3) -0.002(2) 0.004(2)
C65 0.011(3) 0.029(4) 0.013(3) 0.001(3) 0.002(2) 0.004(3)
C66 0.018(3) 0.032(4) 0.012(3) -0.009(3) -0.001(3) 0.000(3)
C67 0.020(3) 0.019(3) 0.015(3) -0.008(3) 0.000(3) -0.005(2)
C68 0.017(3) 0.017(3) 0.014(3) -0.002(3) 0.000(2) 0.000(2)
N1 0.009(2) 0.015(2) 0.009(2) 0.000(2) 0.0048(18) -0.0008(19)
N2 0.012(3) 0.015(3) 0.024(3) 0.004(2) -0.002(2) 0.004(2)
N3 0.009(2) 0.013(2) 0.011(2) 0.0014(19) 0.0044(19) -0.0054(19)
N4 0.016(3) 0.028(3) 0.012(3) -0.009(3) -0.003(2) 0.008(2)
O1 0.0121(19) 0.020(2) 0.019(2) 0.002(2) 0.0035(16) 0.002(2)
O2 0.010(2) 0.017(2) 0.023(2) 0.0014(18) 0.0032(18) 0.0039(19)
O3 0.017(2) 0.026(3) 0.026(3) 0.004(2) -0.002(2) -0.007(2)
O4 0.022(3) 0.014(2) 0.050(4) 0.009(2) 0.007(3) -0.004(2)
O5 0.018(2) 0.025(3) 0.023(2) 0.009(2) -0.002(2) -0.004(2)
O6 0.011(2) 0.020(2) 0.032(3) -0.005(2) -0.004(2) 0.009(2)
O7 0.019(3) 0.021(3) 0.030(3) -0.012(2) -0.003(2) 0.003(2)
O8 0.016(2) 0.039(3) 0.024(3) -0.001(2) 0.003(2) -0.010(2)
P1 0.0055(6) 0.0111(7) 0.0113(7) 0.0008(6) 0.0008(5) -0.0008(6)
P2 0.0086(7) 0.0122(7) 0.0102(7) -0.0002(6) -0.0002(6) 0.0007(6)

loop_
_atom_type_symbol
_atom_type_description
_atom_type_scat_dispersion_real
_atom_type_scat_dispersion_imag
_atom_type_scat_source
C C 0.0033 0.0016 'International Tables Vol C Tables 4.2.6.8 and 6.1.1.4'
H H 0.0000 0.0000 'International Tables Vol C Tables 4.2.6.8 and 6.1.1.4'
N N 0.0061 0.0033 'International Tables Vol C Tables 4.2.6.8 and 6.1.1.4'
O O 0.0106 0.0060 'International Tables Vol C Tables 4.2.6.8 and 6.1.1.4'
P P 0.1023 0.0942 'International Tables Vol C Tables 4.2.6.8 and 6.1.1.4'
Pd Pd -0.9988 1.0072 'International Tables Vol C Tables 4.2.6.8 and 6.1.1.4'

loop_
_geom_angle_atom_site_label_1
_geom_angle_atom_site_label_2
_geom_angle_atom_site_label_3
_geom_angle
C1 Pd1 O2 174.0(2)
C1 Pd1 N1 82.2(2)
O2 Pd1 N1 96.26(18)
C1 Pd1 P1 79.86(19)
O2 Pd1 P1 101.88(13)
N1 Pd1 P1 161.82(14)
C35 Pd2 O6 173.7(2)
C35 Pd2 N3 83.0(2)
O6 Pd2 N3 95.23(18)
C35 Pd2 P2 79.79(18)
O6 Pd2 P2 102.40(13)
N3 Pd2 P2 162.13(14)
C6 C1 C2 120.2(5)
C6 C1 Pd1 115.9(5)
C2 C1 Pd1 123.9(4)
C3 C2 C1 119.7(5)
C3 C2 C14 124.2(6)
C1 C2 C14 116.1(5)
C2 C3 C4 119.8(6)
C2 C3 H3 120.1
C4 C3 H3 120.1
C5 C4 C3 120.0(6)
C5 C4 H4 120.0
C3 C4 H4 120.0
C4 C5 C6 120.4(6)
C4 C5 H5 119.8
C6 C5 H5 119.8
C1 C6 C5 119.3(6)
C1 C6 C7 118.6(5)
C5 C6 C7 122.1(5)
C6 C7 N1 110.6(5)
C6 C7 H7A 109.5
N1 C7 H7A 109.5
C6 C7 H7B 109.5
N1 C7 H7B 109.5
H7A C7 H7B 108.1
C9 C8 N1 112.6(5)
C9 C8 C10 109.5(6)
N1 C8 C10 110.8(5)
C9 C8 H8 107.9
N1 C8 H8 107.9
C10 C8 H8 107.9
C8 C9 H9A 109.5
C8 C9 H9B 109.5
H9A C9 H9B 109.5
C8 C9 H9C 109.5
H9A C9 H9C 109.5
H9B C9 H9C 109.5
C8 C10 H10A 109.5
C8 C10 H10B 109.5
H10A C10 H10B 109.5
C8 C10 H10C 109.5
H10A C10 H10C 109.5
H10B C10 H10C 109.5
N1 C11 C13 114.1(5)
N1 C11 C12 112.5(5)
C13 C11 C12 110.4(6)
N1 C11 H11 106.4
C13 C11 H11 106.4
C12 C11 H11 106.4
C11 C12 H12A 109.5
C11 C12 H12B 109.5
H12A C12 H12B 109.5
C11 C12 H12C 109.5
H12A C12 H12C 109.5
H12B C12 H12C 109.5
C11 C13 H13A 109.5
C11 C13 H13B 109.5
H13A C13 H13B 109.5
C11 C13 H13C 109.5
H13A C13 H13C 109.5
H13B C13 H13C 109.5
C2 C14 C15 113.4(5)
C2 C14 P1 101.4(4)
C15 C14 P1 108.3(4)
C2 C14 H14 111.1
C15 C14 H14 111.1
P1 C14 H14 111.1
C16 C15 C14 116.6(5)
C16 C15 H15A 108.2
C14 C15 H15A 108.2
C16 C15 H15B 108.2
C14 C15 H15B 108.2
H15A C15 H15B 107.3
O1 C16 C15 122.0(6)
O1 C16 C17 119.7(6)
C15 C16 C17 118.3(6)
C22 C17 C18 118.8(6)
C22 C17 C16 118.4(6)
C18 C17 C16 122.8(6)
C19 C18 C17 120.7(6)
C19 C18 H18 119.6
C17 C18 H18 119.6
C18 C19 C20 119.4(7)
C18 C19 H19 120.3
C20 C19 H19 120.3
C19 C20 C21 120.4(6)
C19 C20 H20 119.8
C21 C20 H20 119.8
C22 C21 C20 120.2(6)
C22 C21 H21 119.9
C20 C21 H21 119.9
C21 C22 C17 120.5(7)
C21 C22 H22 119.8
C17 C22 H22 119.8
C28 C23 C24 118.8(6)
C28 C23 P1 123.0(5)
C24 C23 P1 118.1(5)
C25 C24 C23 119.9(6)
C25 C24 H24 120.0
C23 C24 H24 120.0
C26 C25 C24 121.0(6)
C26 C25 H25 119.5
C24 C25 H25 119.5
C25 C26 C27 119.4(6)
C25 C26 H26 120.3
C27 C26 H26 120.3
C28 C27 C26 120.9(6)
C28 C27 H27 119.6
C26 C27 H27 119.6
C27 C28 C23 119.9(6)
C27 C28 H28 120.1
C23 C28 H28 120.1
C34 C29 C30 119.1(6)
C34 C29 P1 122.3(5)
C30 C29 P1 118.6(5)
C31 C30 C29 120.2(6)
C31 C30 H30 119.9
C29 C30 H30 119.9
C32 C31 C30 120.3(6)
C32 C31 H31 119.9
C30 C31 H31 119.9
C33 C32 C31 120.1(6)
C33 C32 H32 120.0
C31 C32 H32 120.0
C32 C33 C34 119.8(7)
C32 C33 H33 120.1
C34 C33 H33 120.1
C29 C34 C33 120.5(7)
C29 C34 H34 119.7
C33 C34 H34 119.7
C40 C35 C36 120.6(6)
C40 C35 Pd2 115.1(5)
C36 C35 Pd2 124.3(4)
C37 C36 C35 120.2(6)
C37 C36 C48 122.1(6)
C35 C36 C48 117.7(5)
C38 C37 C36 118.9(6)
C38 C37 H37 120.5
C36 C37 H37 120.5
C37 C38 C39 121.5(6)
C37 C38 H38 119.3
C39 C38 H38 119.3
C40 C39 C38 119.1(6)
C40 C39 H39 120.4
C38 C39 H39 120.4
C35 C40 C39 119.5(6)
C35 C40 C41 119.1(6)
C39 C40 C41 121.4(5)
C40 C41 N3 111.6(5)
C40 C41 H41A 109.3
N3 C41 H41A 109.3
C40 C41 H41B 109.3
N3 C41 H41B 109.3
H41A C41 H41B 108.0
N3 C42 C44 111.5(5)
N3 C42 C43 112.5(5)
C44 C42 C43 110.8(6)
N3 C42 H42 107.3
C44 C42 H42 107.3
C43 C42 H42 107.3
C42 C43 H43A 109.5
C42 C43 H43B 109.5
H43A C43 H43B 109.5
C42 C43 H43C 109.5
H43A C43 H43C 109.5
H43B C43 H43C 109.5
C42 C44 H44A 109.5
C42 C44 H44B 109.5
H44A C44 H44B 109.5
C42 C44 H44C 109.5
H44A C44 H44C 109.5
H44B C44 H44C 109.5
N3 C45 C46 114.2(5)
N3 C45 C47 111.5(5)
C46 C45 C47 110.1(5)
N3 C45 H45 106.9
C46 C45 H45 106.9
C47 C45 H45 106.9
C45 C46 H46A 109.5
C45 C46 H46B 109.5
H46A C46 H46B 109.5
C45 C46 H46C 109.5
H46A C46 H46C 109.5
H46B C46 H46C 109.5
C45 C47 H47A 109.5
C45 C47 H47B 109.5
H47A C47 H47B 109.5
C45 C47 H47C 109.5
H47A C47 H47C 109.5
H47B C47 H47C 109.5
C36 C48 C49 113.8(5)
C36 C48 P2 101.5(4)
C49 C48 P2 111.9(4)
C36 C48 H48 109.8
C49 C48 H48 109.8
P2 C48 H48 109.8
C50 C49 C48 111.8(5)
C50 C49 H49A 109.3
C48 C49 H49A 109.3
C50 C49 H49B 109.3
C48 C49 H49B 109.3
H49A C49 H49B 107.9
O5 C50 C51 121.0(6)
O5 C50 C49 120.4(6)
C51 C50 C49 118.6(5)
C52 C51 C56 119.1(6)
C52 C51 C50 124.1(5)
C56 C51 C50 116.8(6)
C51 C52 C53 120.8(6)
C51 C52 H52 119.6
C53 C52 H52 119.6
C54 C53 C52 119.9(7)
C54 C53 H53 120.1
C52 C53 H53 120.1
C53 C54 C55 119.5(6)
C53 C54 H54 120.3
C55 C54 H54 120.3
C56 C55 C54 120.3(7)
C56 C55 H55 119.9
C54 C55 H55 119.9
C55 C56 C51 120.5(7)
C55 C56 H56 119.8
C51 C56 H56 119.8
C62 C57 C58 118.7(6)
C62 C57 P2 121.2(5)
C58 C57 P2 120.2(5)
C57 C58 C59 120.3(6)
C57 C58 H58 119.8
C59 C58 H58 119.8
C60 C59 C58 119.9(6)
C60 C59 H59 120.0
C58 C59 H59 120.0
C59 C60 C61 120.1(6)
C59 C60 H60 119.9
C61 C60 H60 119.9
C62 C61 C60 120.4(7)
C62 C61 H61 119.8
C60 C61 H61 119.8
C61 C62 C57 120.5(7)
C61 C62 H62 119.7
C57 C62 H62 119.7
C64 C63 C68 119.0(6)
C64 C63 P2 122.6(5)
C68 C63 P2 118.5(5)
C63 C64 C65 119.8(7)
C63 C64 H64 120.1
C65 C64 H64 120.1
C66 C65 C64 120.5(6)
C66 C65 H65 119.8
C64 C65 H65 119.8
C65 C66 C67 120.0(6)
C65 C66 H66 120.0
C67 C66 H66 120.0
C68 C67 C66 119.9(6)
C68 C67 H67 120.1
C66 C67 H67 120.1
C67 C68 C63 120.9(6)
C67 C68 H68 119.5
C63 C68 H68 119.5
C8 N1 C7 108.6(5)
C8 N1 C11 111.0(5)
C7 N1 C11 110.1(5)
C8 N1 Pd1 112.2(4)
C7 N1 Pd1 105.9(4)
C11 N1 Pd1 109.1(4)
O4 N2 O3 123.1(6)
O4 N2 O2 117.5(6)
O3 N2 O2 119.4(6)
C42 N3 C45 110.5(5)
C42 N3 C41 108.4(5)
C45 N3 C41 111.6(5)
C42 N3 Pd2 112.5(4)
C45 N3 Pd2 108.7(4)
C41 N3 Pd2 105.0(3)
O8 N4 O7 123.4(6)
O8 N4 O6 119.4(6)
O7 N4 O6 117.2(6)
N2 O2 Pd1 121.3(4)
N4 O6 Pd2 121.6(4)
C29 P1 C23 105.5(3)
C29 P1 C14 104.2(3)
C23 P1 C14 109.5(3)
C29 P1 Pd1 115.8(2)
C23 P1 Pd1 119.1(2)
C14 P1 Pd1 101.7(2)
C63 P2 C57 106.7(3)
C63 P2 C48 109.1(3)
C57 P2 C48 102.9(3)
C63 P2 Pd2 118.0(2)
C57 P2 Pd2 115.6(2)
C48 P2 Pd2 103.3(2)

loop_
_geom_bond_atom_site_label_1
_geom_bond_atom_site_label_2
_geom_bond_distance
Pd1 C1 1.954(6)
Pd1 O2 2.151(5)
Pd1 N1 2.198(5)
Pd1 P1 2.2364(16)
Pd2 C35 1.956(7)
Pd2 O6 2.156(5)
Pd2 N3 2.217(5)
Pd2 P2 2.2283(16)
C1 C6 1.384(8)
C1 C2 1.411(8)
C2 C3 1.387(8)
C2 C14 1.521(8)
C3 C4 1.394(9)
C3 H3 0.95
C4 C5 1.392(9)
C4 H4 0.95
C5 C6 1.399(8)
C5 H5 0.95
C6 C7 1.505(8)
C7 N1 1.517(8)
C7 H7A 0.99
C7 H7B 0.99
C8 C9 1.510(9)
C8 N1 1.514(8)
C8 C10 1.528(9)
C8 H8 1.0
C9 H9A 0.98
C9 H9B 0.98
C9 H9C 0.98
C10 H10A 0.98
C10 H10B 0.98
C10 H10C 0.98
C11 N1 1.519(8)
C11 C13 1.522(9)
C11 C12 1.532(9)
C11 H11 1.0
C12 H12A 0.98
C12 H12B 0.98
C12 H12C 0.98
C13 H13A 0.98
C13 H13B 0.98
C13 H13C 0.98
C14 C15 1.537(8)
C14 P1 1.853(6)
C14 H14 1.0
C15 C16 1.498(9)
C15 H15A 0.99
C15 H15B 0.99
C16 O1 1.226(8)
C16 C17 1.501(9)
C17 C22 1.396(9)
C17 C18 1.399(9)
C18 C19 1.386(9)
C18 H18 0.95
C19 C20 1.387(10)
C19 H19 0.95
C20 C21 1.387(10)
C20 H20 0.95
C21 C22 1.376(9)
C21 H21 0.95
C22 H22 0.95
C23 C28 1.388(9)
C23 C24 1.407(9)
C23 P1 1.827(6)
C24 C25 1.381(9)
C24 H24 0.95
C25 C26 1.363(10)
C25 H25 0.95
C26 C27 1.387(10)
C26 H26 0.95
C27 C28 1.381(9)
C27 H27 0.95
C28 H28 0.95
C29 C34 1.389(9)
C29 C30 1.389(9)
C29 P1 1.825(6)
C30 C31 1.387(9)
C30 H30 0.95
C31 C32 1.380(10)
C31 H31 0.95
C32 C33 1.380(11)
C32 H32 0.95
C33 C34 1.390(9)
C33 H33 0.95
C34 H34 0.95
C35 C40 1.398(8)
C35 C36 1.403(9)
C36 C37 1.395(8)
C36 C48 1.511(8)
C37 C38 1.391(9)
C37 H37 0.95
C38 C39 1.408(9)
C38 H38 0.95
C39 C40 1.399(9)
C39 H39 0.95
C40 C41 1.498(9)
C41 N3 1.513(8)
C41 H41A 0.99
C41 H41B 0.99
C42 N3 1.511(8)
C42 C44 1.526(9)
C42 C43 1.532(9)
C42 H42 1.0
C43 H43A 0.98
C43 H43B 0.98
C43 H43C 0.98
C44 H44A 0.98
C44 H44B 0.98
C44 H44C 0.98
C45 N3 1.512(8)
C45 C46 1.522(9)
C45 C47 1.545(9)
C45 H45 1.0
C46 H46A 0.98
C46 H46B 0.98
C46 H46C 0.98
C47 H47A 0.98
C47 H47B 0.98
C47 H47C 0.98
C48 C49 1.535(9)
C48 P2 1.869(6)
C48 H48 1.0
C49 C50 1.526(9)
C49 H49A 0.99
C49 H49B 0.99
C50 O5 1.212(8)
C50 C51 1.498(9)
C51 C52 1.366(9)
C51 C56 1.405(9)
C52 C53 1.386(9)
C52 H52 0.95
C53 C54 1.386(10)
C53 H53 0.95
C54 C55 1.390(10)
C54 H54 0.95
C55 C56 1.363(10)
C55 H55 0.95
C56 H56 0.95
C57 C62 1.384(9)
C57 C58 1.392(9)
C57 P2 1.829(7)
C58 C59 1.393(9)
C58 H58 0.95
C59 C60 1.363(10)
C59 H59 0.95
C60 C61 1.380(10)
C60 H60 0.95
C61 C62 1.374(10)
C61 H61 0.95
C62 H62 0.95
C63 C64 1.396(9)
C63 C68 1.401(9)
C63 P2 1.813(6)
C64 C65 1.396(9)
C64 H64 0.95
C65 C66 1.382(10)
C65 H65 0.95
C66 C67 1.390(10)
C66 H66 0.95
C67 C68 1.379(9)
C67 H67 0.95
C68 H68 0.95
N2 O4 1.219(7)
N2 O3 1.243(8)
N2 O2 1.295(7)
N4 O8 1.233(8)
N4 O7 1.234(8)
N4 O6 1.306(7)
